data_4116708
loop_
_publ_author_name
'Victor E. Marquez'
'Abdallah Ezzitouni'
'Pamela Russ'
'Maqbool A. Siddiqui'
'Harry Ford'
'Ron J. Feldman'
'Hiroaki Mitsuya'
'Clifford George'
'Joseph J. Barchi'

_publ_section_title
;
 HIV-1 Reverse Transcriptase Can Discriminate between Two Conformationally
 Locked Carbocyclic AZT Triphosphate Analogues
;
_journal_name_full 'Journal of the American Chemical Society'
_journal_page_first 2780
_journal_page_last 2789
_journal_paper_doi 10.1021/ja973535+
_journal_volume 120
_journal_year 1998
_chemical_formula_sum 'C12 H15 N5 O3'
_chemical_formula_weight 277.29
_chemical_name_common '(N) methano-carba-AZT'
_chemical_name_systematic
;
 ?
;
_space_group_IT_number 19
_symmetry_cell_setting orthorhombic
_symmetry_space_group_name_Hall 'P 2ac 2ab'
_symmetry_space_group_name_H-M 'P 21 21 21'
_atom_sites_solution_hydrogens geom
_atom_sites_solution_primary direct
_atom_sites_solution_secondary difmap
_audit_creation_method SHELXL
_cell_angle_alpha 90.00
_cell_angle_beta 90.00
_cell_angle_gamma 90.00
_cell_formula_units_Z 4
_cell_length_a 6.1520(10)
_cell_length_b 12.148(5)
_cell_length_c 17.817(6)
_cell_measurement_reflns_used 38
_cell_measurement_temperature 293(2)
_cell_measurement_theta_max 27.3
_cell_measurement_theta_min 8.1
_cell_volume 1331.5(7)
_computing_cell_refinement 'Siemens XSCANS  (Siemens, 1994)'
_computing_data_collection 'Siemens XSCANS  (Siemens, 1994)'
_computing_data_reduction 'SHELXTL (Sheldrick, 1994)'
_computing_molecular_graphics 'SHELXTL (Sheldrick, 1994)'
_computing_publication_material 'SHELXTL (Sheldrick, 1994)'
_computing_structure_refinement 'SHELXTL (Sheldrick, 1994)'
_computing_structure_solution 'SHELXTL (Sheldrick, 1994)'
_diffrn_ambient_temperature 293(2)
_diffrn_measurement_device 'Siemens P4'
_diffrn_measurement_method \q/2\q
_diffrn_radiation_monochromator graphite
_diffrn_radiation_source 'fine-focus sealed tube'
_diffrn_radiation_type CuK\a
_diffrn_radiation_wavelength 1.54178
_diffrn_reflns_av_R_equivalents 0.0311
_diffrn_reflns_av_sigmaI/netI 0.0426
_diffrn_reflns_limit_h_max 6
_diffrn_reflns_limit_h_min -1
_diffrn_reflns_limit_k_max 13
_diffrn_reflns_limit_k_min -1
_diffrn_reflns_limit_l_max 19
_diffrn_reflns_limit_l_min -1
_diffrn_reflns_number 1547
_diffrn_reflns_theta_max 56.45
_diffrn_reflns_theta_min 4.40
_diffrn_standards_interval_count 97
_diffrn_standards_number 3
_exptl_absorpt_coefficient_mu 0.861
_exptl_crystal_colour clear
_exptl_crystal_density_diffrn 1.383
_exptl_crystal_density_meas ?
_exptl_crystal_description lathe
_exptl_crystal_F_000 584
_exptl_crystal_size_max 0.88
_exptl_crystal_size_mid 0.38
_exptl_crystal_size_min 0.03
_refine_diff_density_max 0.223
_refine_diff_density_min -0.182
_refine_diff_density_rms 0.044
_refine_ls_abs_structure_details 'Flack H D (1983), Acta Cryst. A39, 876-881'
_refine_ls_abs_structure_Flack -0.38(50)
_refine_ls_extinction_coef 0.0051(10)
_refine_ls_extinction_expression Fc^*^=kFc[1+0.001xFc^2^\l^3^/sin(2\q)]^-1/4^
_refine_ls_extinction_method SHELXL
_refine_ls_goodness_of_fit_all 1.026
_refine_ls_goodness_of_fit_obs 1.046
_refine_ls_matrix_type full
_refine_ls_number_parameters 198
_refine_ls_number_reflns 1346
_refine_ls_number_restraints 0
_refine_ls_restrained_S_all 1.026
_refine_ls_restrained_S_obs 1.046
_refine_ls_R_factor_all 0.0478
_refine_ls_R_factor_obs 0.0429
_refine_ls_shift/esd_max 0.091
_refine_ls_shift/esd_mean 0.006
_refine_ls_structure_factor_coef Fsqd
_refine_ls_weighting_details 'w=1/[\s^2^(Fo^2^)+(0.0882P)^2^+0.0433P] where P=(Fo^2^+2Fc^2^)/3'
_refine_ls_weighting_scheme calc
_refine_ls_wR_factor_all 0.1197
_refine_ls_wR_factor_obs 0.1149
_reflns_number_observed 1216
_reflns_number_total 1346
_reflns_observed_criterion >2sigma(I)
_cod_data_source_file ja9735352B_1.cif
_cod_data_source_block Compound3
_cod_depositor_comments
;
The following automatic conversions were performed:

'_exptl_crystal_density_meas' value 'not measyred' was changed to '?'
- the value is perceived as not measured.

Automatic conversion script
Id: cif_fix_values 3008 2015-01-20 13:52:24Z robertas 

The following automatic conversions were performed:

'_refine_ls_weighting_scheme' value 'calc
w=1/[\s^2^(Fo^2^)+(0.0882P)^2^+0.0433P] where P=(Fo^2^+2Fc^2^)/3' was
changed to 'calc'. New tag '_refine_ls_weighting_details' was
created. The value of the new tag was set to
'w=1/[\s^2^(Fo^2^)+(0.0882P)^2^+0.0433P] where P=(Fo^2^+2Fc^2^)/3'.

Automatic conversion script
Id: cif_fix_values 3143 2015-03-26 13:38:13Z robertas 
;
_cod_database_code 4116708

loop_
_symmetry_equiv_pos_as_xyz
'x, y, z'
'-x+1/2, -y, z+1/2'
'-x, y+1/2, -z+1/2'
'x+1/2, -y+1/2, -z'

loop_
_atom_site_aniso_label
_atom_site_aniso_U_11
_atom_site_aniso_U_22
_atom_site_aniso_U_33
_atom_site_aniso_U_23
_atom_site_aniso_U_13
_atom_site_aniso_U_12
N1 0.030(2) 0.049(2) 0.0291(14) -0.0023(12) 0.0007(13) -0.004(2)
C2 0.031(2) 0.037(2) 0.035(2) 0.003(2) 0.000(2) -0.001(2)
N3 0.029(2) 0.043(2) 0.0315(14) 0.0023(13) 0.0021(14) 0.000(2)
C4 0.034(2) 0.037(2) 0.033(2) -0.0023(14) -0.003(2) 0.004(2)
C5 0.031(2) 0.041(2) 0.035(2) -0.002(2) 0.001(2) 0.000(2)
C6 0.032(2) 0.046(2) 0.037(2) -0.001(2) 0.003(2) -0.006(2)
O2 0.0375(13) 0.0484(14) 0.0436(13) 0.0028(12) -0.0060(12) -0.0072(13)
O4 0.045(2) 0.0547(14) 0.0340(14) -0.0014(10) 0.0018(12) 0.0023(14)
C7 0.045(2) 0.049(2) 0.042(2) -0.001(2) -0.008(2) -0.010(2)
C1' 0.028(2) 0.058(2) 0.027(2) -0.0005(15) -0.002(2) -0.001(2)
C2' 0.052(2) 0.043(2) 0.035(2) -0.003(2) 0.003(2) -0.005(2)
C3' 0.038(2) 0.046(2) 0.032(2) 0.001(2) 0.004(2) 0.005(2)
C4' 0.037(2) 0.042(2) 0.032(2) 0.007(2) 0.003(2) 0.000(2)
C5' 0.052(2) 0.052(2) 0.051(2) 0.004(2) 0.006(2) -0.014(2)
O5' 0.054(2) 0.060(2) 0.056(2) -0.0044(14) 0.0018(15) -0.018(2)
C6' 0.040(2) 0.047(2) 0.035(2) 0.005(2) -0.002(2) 0.004(2)
C7' 0.052(2) 0.062(2) 0.038(2) 0.011(2) -0.009(2) 0.001(2)
N3' 0.067(2) 0.061(2) 0.049(2) -0.005(2) 0.017(2) 0.009(2)
N4' 0.042(2) 0.058(2) 0.067(2) -0.022(2) 0.004(2) -0.002(2)
N5' 0.056(2) 0.072(3) 0.126(4) -0.033(3) -0.004(3) 0.014(3)

loop_
_atom_site_label
_atom_site_type_symbol
_atom_site_fract_x
_atom_site_fract_y
_atom_site_fract_z
_atom_site_U_iso_or_equiv
_atom_site_thermal_displace_type
_atom_site_occupancy
_atom_site_calc_flag
_atom_site_refinement_flags
N1 N 0.2556(5) 0.6811(2) 1.21442(14) 0.0362(7) Uani 1 d .
C2 C 0.4119(6) 0.7401(3) 1.1769(2) 0.0343(8) Uani 1 d .
N3 N 0.4047(5) 0.7308(2) 1.09983(14) 0.0345(7) Uani 1 d .
H3A H 0.5369(69) 0.7622(27) 1.0752(21) 0.041 Uiso 1 d .
C4 C 0.2500(6) 0.6765(3) 1.0581(2) 0.0348(8) Uani 1 d .
C5 C 0.0832(6) 0.6210(3) 1.1007(2) 0.0358(8) Uani 1 d .
C6 C 0.0933(6) 0.6263(3) 1.1758(2) 0.0382(9) Uani 1 d .
H6A H -0.0147(6) 0.5912(3) 1.2035(2) 0.046 Uiso 1 calc R
O2 O 0.5475(4) 0.7984(2) 1.20902(13) 0.0432(7) Uani 1 d .
O4 O 0.2611(4) 0.6785(2) 0.98847(12) 0.0447(7) Uani 1 d .
C7 C -0.0918(6) 0.5580(3) 1.0604(2) 0.0455(9) Uani 1 d .
H7A H -0.0706(6) 0.5643(3) 1.0072(2) 0.068 Uiso 0.12(4) calc PR
H7B H -0.2314(6) 0.5875(3) 1.0736(2) 0.068 Uiso 0.12(4) calc PR
H7C H -0.0851(6) 0.4819(3) 1.0748(2) 0.068 Uiso 0.12(4) calc PR
H7F H -0.1874(6) 0.5248(3) 1.0965(2) 0.068 Uiso 0.88(4) calc PR
H7E H -0.0267(6) 0.5016(3) 1.0301(2) 0.068 Uiso 0.88(4) calc PR
H7D H -0.1730(6) 0.6072(3) 1.0290(2) 0.068 Uiso 0.88(4) calc PR
C1' C 0.2584(6) 0.6843(3) 1.2983(2) 0.0379(9) Uani 1 d .
H1' H 0.4183(68) 0.6992(31) 1.3092(20) 0.045 Uiso 1 d .
C2' C 0.1039(6) 0.7707(3) 1.3303(2) 0.0432(9) Uani 1 d .
H2'A H 0.0826(6) 0.8302(3) 1.2947(2) 0.052 Uiso 1 calc R
H2'B H 0.1610(6) 0.8010(3) 1.3766(2) 0.052 Uiso 1 calc R
C3' C -0.1103(6) 0.7097(3) 1.3446(2) 0.0387(9) Uani 1 d .
H3' H -0.2072(67) 0.7140(30) 1.3000(22) 0.046 Uiso 1 d .
C4' C -0.0487(6) 0.5920(3) 1.3607(2) 0.0369(8) Uani 1 d .
C5' C -0.2183(7) 0.5046(3) 1.3537(2) 0.0516(10) Uani 1 d .
H5'A H -0.1573(7) 0.4335(3) 1.3666(2) 0.062 Uiso 1 calc R
H5'B H -0.3379(7) 0.5199(3) 1.3876(2) 0.062 Uiso 1 calc R
O5' O -0.2939(5) 0.5035(2) 1.2781(2) 0.0565(8) Uani 1 d .
H5' H -0.3841(74) 0.4596(37) 1.2754(28) 0.068 Uiso 1 d .
C6' C 0.1802(6) 0.5764(3) 1.3313(2) 0.0408(9) Uani 1 d .
H6' H 0.2084(66) 0.5090(30) 1.3041(20) 0.049 Uiso 1 d .
C7' C 0.1399(6) 0.5771(4) 1.4146(2) 0.0504(11) Uani 1 d .
H7'A H 0.1879(6) 0.6410(4) 1.4428(2) 0.061 Uiso 1 calc R
H7'B H 0.1508(6) 0.5077(4) 1.4413(2) 0.061 Uiso 1 calc R
N3' N -0.2365(7) 0.7558(3) 1.4092(2) 0.0589(10) Uani 1 d .
N4' N -0.3336(6) 0.8418(3) 1.3946(2) 0.0555(10) Uani 1 d .
N5' N -0.4317(7) 0.9202(4) 1.3880(3) 0.0846(14) Uani 1 d .

loop_
_atom_type_symbol
_atom_type_description
_atom_type_scat_dispersion_real
_atom_type_scat_dispersion_imag
_atom_type_scat_source
C C 0.0181 0.0091 'International Tables Vol C Tables 4.2.6.8 and 6.1.1.4'
H H 0.0000 0.0000 'International Tables Vol C Tables 4.2.6.8 and 6.1.1.4'
N N 0.0311 0.0180 'International Tables Vol C Tables 4.2.6.8 and 6.1.1.4'
O O 0.0492 0.0322 'International Tables Vol C Tables 4.2.6.8 and 6.1.1.4'

loop_
_geom_angle_atom_site_label_1
_geom_angle_atom_site_label_2
_geom_angle_atom_site_label_3
_geom_angle
C2 N1 C6 121.0(3)
C2 N1 C1' 117.8(3)
C6 N1 C1' 121.2(3)
O2 C2 N1 123.1(3)
O2 C2 N3 122.0(3)
N1 C2 N3 114.9(3)
C4 N3 C2 126.8(3)
O4 C4 N3 119.5(3)
O4 C4 C5 124.9(3)
N3 C4 C5 115.6(3)
C6 C5 C4 118.0(3)
C6 C5 C7 122.2(3)
C4 C5 C7 119.8(3)
C5 C6 N1 123.5(4)
N1 C1' C6' 111.2(3)
N1 C1' C2' 112.5(3)
C6' C1' C2' 104.6(3)
C1' C2' C3' 105.4(3)
N3' C3' C4' 109.8(3)
N3' C3' C2' 113.1(3)
C4' C3' C2' 105.9(3)
C5' C4' C3' 118.9(3)
C5' C4' C6' 122.2(3)
C3' C4' C6' 106.7(3)
C5' C4' C7' 120.2(3)
C3' C4' C7' 115.2(3)
C6' C4' C7' 59.5(2)
O5' C5' C4' 108.3(3)
C7' C6' C4' 60.4(2)
C7' C6' C1' 115.4(3)
C4' C6' C1' 108.7(3)
C6' C7' C4' 60.1(2)
N4' N3' C3' 113.9(3)
N5' N4' N3' 173.2(4)

loop_
_geom_bond_atom_site_label_1
_geom_bond_atom_site_label_2
_geom_bond_distance
N1 C2 1.373(4)
N1 C6 1.384(5)
N1 C1' 1.495(4)
C2 O2 1.236(4)
C2 N3 1.378(4)
N3 C4 1.376(4)
C4 O4 1.243(4)
C4 C5 1.443(5)
C5 C6 1.342(5)
C5 C7 1.503(5)
C1' C6' 1.515(5)
C1' C2' 1.526(5)
C2' C3' 1.533(5)
C3' N3' 1.497(5)
C3' C4' 1.507(5)
C4' C5' 1.493(5)
C4' C6' 1.514(5)
C4' C7' 1.518(5)
C5' O5' 1.424(5)
C6' C7' 1.505(5)
N3' N4' 1.232(5)
N4' N5' 1.133(5)
